data_1507137
loop_
_publ_author_name
'Liu, Xiaogang'
'Cole, Jacqueline M.'
'Waddell, Paul G.'
'Lin, Tze-Chia'
'Radia, Jignesh'
'Zeidler, Anita'

_publ_section_title
;
 Molecular origins of optoelectronic properties in coumarin dyes: toward
 designer solar cell and laser applications.
;
_journal_issue 1
_journal_name_full 'The journal of physical chemistry. A'
_journal_page_first 727
_journal_page_last 737
_journal_paper_doi 10.1021/jp209925y
_journal_volume 116
_journal_year 2012
_chemical_formula_moiety 'C16 H17 N O4 S'
_chemical_formula_sum 'C16 H17 N O4 S'
_chemical_formula_weight 319.37
_chemical_name_common 'Coumarin 498'
_chemical_name_systematic ?
_space_group_IT_number 14
_symmetry_cell_setting monoclinic
_symmetry_space_group_name_Hall '-P 2ybc'
_symmetry_space_group_name_H-M 'P 1 21/c 1'
_atom_sites_solution_hydrogens geom
_atom_sites_solution_primary direct
_atom_sites_solution_secondary difmap
_audit_creation_method SHELXL-97
_cell_angle_alpha 90.00
_cell_angle_beta 119.73(2)
_cell_angle_gamma 90.00
_cell_formula_units_Z 8
_cell_length_a 11.466(2)
_cell_length_b 15.725(3)
_cell_length_c 18.776(6)
_cell_measurement_reflns_used 9966
_cell_measurement_temperature 180(2)
_cell_measurement_theta_max 27.485
_cell_measurement_theta_min 0.998
_cell_volume 2939.8(13)
_computing_cell_refinement 'HKL Scalepack (Otwinowski & Minor 1997)'
_computing_data_collection 'Collect (Nonius BV, 1997-2000)'
_computing_data_reduction 'HKL Denzo and Scalepack'
_computing_molecular_graphics 'SHELXTL-PLUS (Sheldrick, 1995)'
_computing_publication_material 'SHELXL-97 (Sheldrick, 1997)'
_computing_structure_refinement 'SHELXL-97 (Sheldrick, 1997)'
_computing_structure_solution 'SHELXS-97 (Sheldrick, 1990)'
_diffrn_ambient_temperature 180(2)
_diffrn_detector_area_resol_mean 9
_diffrn_measured_fraction_theta_full 0.997
_diffrn_measured_fraction_theta_max 0.997
_diffrn_measurement_device_type KappaCCD
_diffrn_measurement_method CCD
_diffrn_radiation_monochromator graphite
_diffrn_radiation_source 'fine-focus sealed tube'
_diffrn_radiation_type MoK\a
_diffrn_radiation_wavelength 0.71073
_diffrn_reflns_av_R_equivalents 0.0540
_diffrn_reflns_av_sigmaI/netI 0.0673
_diffrn_reflns_limit_h_max 14
_diffrn_reflns_limit_h_min -14
_diffrn_reflns_limit_k_max 18
_diffrn_reflns_limit_k_min -20
_diffrn_reflns_limit_l_max 24
_diffrn_reflns_limit_l_min -24
_diffrn_reflns_number 19809
_diffrn_reflns_theta_full 27.46
_diffrn_reflns_theta_max 27.46
_diffrn_reflns_theta_min 2.81
_exptl_absorpt_coefficient_mu 0.238
_exptl_absorpt_correction_T_max 0.9674
_exptl_absorpt_correction_T_min 0.9319
_exptl_absorpt_correction_type multi-scan
_exptl_absorpt_process_details 'Sortav Blessing (1997)'
_exptl_crystal_colour Orange
_exptl_crystal_density_diffrn 1.443
_exptl_crystal_density_method 'not measured'
_exptl_crystal_description none
_exptl_crystal_F_000 1344
_exptl_crystal_size_max 0.30
_exptl_crystal_size_mid 0.25
_exptl_crystal_size_min 0.14
_refine_diff_density_max 0.367
_refine_diff_density_min -0.498
_refine_diff_density_rms 0.078
_refine_ls_extinction_method none
_refine_ls_goodness_of_fit_ref 1.057
_refine_ls_hydrogen_treatment constr
_refine_ls_matrix_type full
_refine_ls_number_parameters 399
_refine_ls_number_reflns 6697
_refine_ls_number_restraints 0
_refine_ls_restrained_S_all 1.057
_refine_ls_R_factor_all 0.0915
_refine_ls_R_factor_gt 0.0515
_refine_ls_shift/su_max 0.005
_refine_ls_shift/su_mean 0.001
_refine_ls_structure_factor_coef Fsqd
_refine_ls_weighting_details 'calc w=1/[\s^2^(Fo^2^)+(0.0451P)^2^+1.3965P] where P=(Fo^2^+2Fc^2^)/3'
_refine_ls_weighting_scheme calc
_refine_ls_wR_factor_gt 0.1065
_refine_ls_wR_factor_ref 0.1240
_reflns_number_gt 4530
_reflns_number_total 6697
_reflns_threshold_expression >2sigma(I)
_cod_data_source_file jp209925y_si_002.cif
_cod_data_source_block coumarin498
_cod_original_cell_volume 2939.8(12)
_cod_original_sg_symbol_H-M 'P 21/c'
_cod_database_code 1507137

loop_
_symmetry_equiv_pos_as_xyz
'x, y, z'
'-x, y+1/2, -z+1/2'
'-x, -y, -z'
'x, -y-1/2, z-1/2'

loop_
_atom_site_label
_atom_site_type_symbol
_atom_site_fract_x
_atom_site_fract_y
_atom_site_fract_z
_atom_site_U_iso_or_equiv
_atom_site_adp_type
_atom_site_occupancy
_atom_site_symmetry_multiplicity
_atom_site_calc_flag
_atom_site_refinement_flags
C1 C 0.9936(2) 0.84367(17) 0.69063(15) 0.0325(6) Uani 1 1 d .
H1D H 1.0258 0.7849 0.7028 0.049 Uiso 1 1 calc R
H1E H 1.0259 0.8752 0.7420 0.049 Uiso 1 1 calc R
H1F H 1.0274 0.8706 0.6574 0.049 Uiso 1 1 calc R
C2 C 0.8043(2) 0.69921(15) 0.71411(14) 0.0268(5) Uani 1 1 d .
C3 C 0.7666(2) 0.78747(14) 0.69692(13) 0.0234(5) Uani 1 1 d .
C4 C 0.6880(2) 0.82602(14) 0.72345(13) 0.0223(5) Uani 1 1 d .
H4 H 0.6657 0.8844 0.7115 0.027 Uiso 1 1 calc R
C5 C 0.5556(2) 0.81479(15) 0.79583(13) 0.0241(5) Uani 1 1 d .
H5 H 0.5290 0.8727 0.7843 0.029 Uiso 1 1 calc R
C6 C 0.5109(2) 0.76786(14) 0.83855(13) 0.0237(5) Uani 1 1 d .
C7 C 0.5535(2) 0.68070(14) 0.85820(13) 0.0217(5) Uani 1 1 d .
C8 C 0.6385(2) 0.64425(14) 0.83145(13) 0.0219(5) Uani 1 1 d .
C9 C 0.6772(2) 0.69479(14) 0.78683(13) 0.0212(5) Uani 1 1 d .
C10 C 0.6399(2) 0.78087(13) 0.76808(13) 0.0212(5) Uani 1 1 d .
C11 C 0.4423(3) 0.67011(16) 0.94272(14) 0.0304(6) Uani 1 1 d .
H11A H 0.4818 0.6453 0.9984 0.036 Uiso 1 1 calc R
H11B H 0.3460 0.6545 0.9123 0.036 Uiso 1 1 calc R
C12 C 0.5364(2) 0.54218(15) 0.91420(14) 0.0287(5) Uani 1 1 d .
H12B H 0.4574 0.5135 0.9115 0.034 Uiso 1 1 calc R
H12A H 0.6140 0.5328 0.9697 0.034 Uiso 1 1 calc R
C13 C 0.4190(3) 0.80369(16) 0.86692(15) 0.0306(6) Uani 1 1 d .
H13B H 0.3246 0.7901 0.8264 0.037 Uiso 1 1 calc R
H13A H 0.4285 0.8663 0.8716 0.037 Uiso 1 1 calc R
C14 C 0.4546(3) 0.76574(16) 0.94975(15) 0.0337(6) Uani 1 1 d .
H14A H 0.5476 0.7817 0.9909 0.040 Uiso 1 1 calc R
H14B H 0.3933 0.7884 0.9681 0.040 Uiso 1 1 calc R
C15 C 0.5659(2) 0.50338(15) 0.85138(14) 0.0276(5) Uani 1 1 d .
H15B H 0.4842 0.5054 0.7966 0.033 Uiso 1 1 calc R
H15A H 0.5921 0.4431 0.8653 0.033 Uiso 1 1 calc R
C16 C 0.6791(2) 0.55200(14) 0.84938(15) 0.0286(5) Uani 1 1 d .
H16A H 0.7627 0.5468 0.9029 0.034 Uiso 1 1 calc R
H16B H 0.6957 0.5283 0.8063 0.034 Uiso 1 1 calc R
C1' C 1.0595(3) 0.57704(15) 0.90550(15) 0.0340(6) Uani 1 1 d .
H1A H 1.0855 0.6045 0.8686 0.051 Uiso 1 1 calc R
H1B H 0.9622 0.5677 0.8764 0.051 Uiso 1 1 calc R
H1C H 1.1059 0.5223 0.9238 0.051 Uiso 1 1 calc R
C2' C 1.0645(2) 0.78960(14) 0.90265(13) 0.0243(5) Uani 1 1 d .
C3' C 1.0255(2) 0.74146(14) 0.95257(13) 0.0238(5) Uani 1 1 d .
C4' C 0.9385(2) 0.77338(14) 0.97546(13) 0.0234(5) Uani 1 1 d .
H4' H 0.9123 0.7393 1.0069 0.028 Uiso 1 1 calc R
C5' C 0.7972(2) 0.89430(14) 0.97418(13) 0.0243(5) Uani 1 1 d .
H5' H 0.7696 0.8630 1.0065 0.029 Uiso 1 1 calc R
C6' C 0.7488(2) 0.97470(14) 0.94973(13) 0.0237(5) Uani 1 1 d .
C7' C 0.7873(2) 1.02178(14) 0.89901(13) 0.0234(5) Uani 1 1 d .
C8' C 0.8788(2) 0.98607(14) 0.87747(13) 0.0214(5) Uani 1 1 d .
C9' C 0.9258(2) 0.90513(14) 0.90554(13) 0.0214(5) Uani 1 1 d .
C10' C 0.8869(2) 0.85662(14) 0.95290(13) 0.0218(5) Uani 1 1 d .
C11' C 0.6391(2) 1.14066(15) 0.89124(15) 0.0308(6) Uani 1 1 d .
H11C H 0.5779 1.1785 0.8458 0.037 Uiso 1 1 calc R
H11D H 0.6893 1.1759 0.9411 0.037 Uiso 1 1 calc R
C12' C 0.7855(3) 1.15403(14) 0.82859(15) 0.0305(6) Uani 1 1 d .
H12D H 0.8664 1.1847 0.8698 0.037 Uiso 1 1 calc R
H12C H 0.7167 1.1968 0.7947 0.037 Uiso 1 1 calc R
C13' C 0.6526(3) 1.01441(16) 0.97333(16) 0.0329(6) Uani 1 1 d .
H13D H 0.7038 1.0459 1.0255 0.039 Uiso 1 1 calc R
H13C H 0.6002 0.9693 0.9815 0.039 Uiso 1 1 calc R
C14' C 0.5577(3) 1.07492(15) 0.90612(16) 0.0333(6) Uani 1 1 d .
H14C H 0.5010 1.0427 0.8550 0.040 Uiso 1 1 calc R
H14D H 0.4980 1.1032 0.9229 0.040 Uiso 1 1 calc R
C15' C 0.8208(2) 1.10155(15) 0.77448(14) 0.0276(5) Uani 1 1 d .
H15D H 0.8585 1.1389 0.7484 0.033 Uiso 1 1 calc R
H15C H 0.7387 1.0744 0.7305 0.033 Uiso 1 1 calc R
C16' C 0.9224(2) 1.03382(15) 0.82486(14) 0.0263(5) Uani 1 1 d .
H16C H 0.9325 0.9935 0.7878 0.032 Uiso 1 1 calc R
H16D H 1.0108 1.0608 0.8603 0.032 Uiso 1 1 calc R
N1 N 0.50964(19) 0.63353(12) 0.90061(11) 0.0249(4) Uani 1 1 d .
N1' N 0.7341(2) 1.10036(12) 0.87050(12) 0.0278(5) Uani 1 1 d .
O1 O 0.75807(16) 0.65703(9) 0.76041(10) 0.0265(4) Uani 1 1 d .
O2 O 0.87216(19) 0.65867(11) 0.69396(12) 0.0414(5) Uani 1 1 d .
O3 O 0.77296(17) 0.79994(11) 0.56046(10) 0.0358(4) Uani 1 1 d .
O4 O 0.77112(18) 0.93068(10) 0.63211(10) 0.0329(4) Uani 1 1 d .
O1' O 1.01414(15) 0.87153(9) 0.88272(9) 0.0244(4) Uani 1 1 d .
O2' O 1.13608(17) 0.76657(11) 0.87586(10) 0.0342(4) Uani 1 1 d .
O3' O 1.24711(18) 0.65550(11) 1.03218(11) 0.0419(5) Uani 1 1 d .
O4' O 1.0462(2) 0.60774(11) 1.03719(11) 0.0435(5) Uani 1 1 d .
S1 S 0.81723(6) 0.84430(4) 0.63631(3) 0.02525(15) Uani 1 1 d .
S1' S 1.10432(6) 0.64260(4) 0.99098(4) 0.02870(16) Uani 1 1 d .

loop_
_atom_site_aniso_label
_atom_site_aniso_U_11
_atom_site_aniso_U_22
_atom_site_aniso_U_33
_atom_site_aniso_U_23
_atom_site_aniso_U_13
_atom_site_aniso_U_12
C1 0.0295(14) 0.0430(15) 0.0302(13) 0.0034(11) 0.0187(11) -0.0012(11)
C2 0.0263(13) 0.0288(12) 0.0301(12) 0.0026(10) 0.0178(11) -0.0007(10)
C3 0.0246(13) 0.0247(12) 0.0247(11) -0.0004(9) 0.0152(10) -0.0002(10)
C4 0.0219(12) 0.0209(11) 0.0217(11) 0.0011(9) 0.0091(9) 0.0008(9)
C5 0.0245(13) 0.0236(12) 0.0277(12) -0.0024(10) 0.0155(10) 0.0003(10)
C6 0.0218(12) 0.0254(12) 0.0250(11) -0.0039(10) 0.0124(10) 0.0003(10)
C7 0.0183(12) 0.0266(12) 0.0195(10) -0.0007(9) 0.0089(9) -0.0045(9)
C8 0.0193(11) 0.0229(11) 0.0218(11) 0.0011(9) 0.0090(9) -0.0006(9)
C9 0.0188(12) 0.0248(11) 0.0221(11) -0.0014(9) 0.0116(9) 0.0015(9)
C10 0.0212(12) 0.0205(11) 0.0227(11) -0.0022(9) 0.0114(10) -0.0023(9)
C11 0.0287(14) 0.0428(15) 0.0275(12) -0.0014(11) 0.0198(11) -0.0038(11)
C12 0.0310(14) 0.0291(13) 0.0268(12) 0.0054(10) 0.0149(11) -0.0032(11)
C13 0.0328(14) 0.0315(13) 0.0363(13) -0.0033(11) 0.0238(12) 0.0012(11)
C14 0.0318(15) 0.0428(15) 0.0332(13) -0.0095(12) 0.0211(12) -0.0024(12)
C15 0.0276(14) 0.0240(12) 0.0302(12) 0.0050(10) 0.0136(11) 0.0005(10)
C16 0.0278(14) 0.0260(12) 0.0342(13) 0.0048(10) 0.0171(11) 0.0031(10)
C1' 0.0391(16) 0.0291(13) 0.0393(14) -0.0046(11) 0.0236(13) 0.0035(11)
C2' 0.0216(12) 0.0271(12) 0.0242(11) 0.0028(10) 0.0114(10) 0.0029(10)
C3' 0.0245(13) 0.0234(12) 0.0241(11) 0.0015(9) 0.0126(10) 0.0026(10)
C4' 0.0242(13) 0.0258(12) 0.0211(11) 0.0018(9) 0.0120(10) -0.0019(10)
C5' 0.0258(13) 0.0270(12) 0.0244(11) -0.0005(10) 0.0156(10) -0.0029(10)
C6' 0.0244(13) 0.0241(12) 0.0257(11) -0.0034(10) 0.0148(10) -0.0008(10)
C7' 0.0228(12) 0.0232(12) 0.0217(11) -0.0023(9) 0.0092(10) -0.0006(10)
C8' 0.0190(12) 0.0233(12) 0.0206(11) -0.0015(9) 0.0088(9) -0.0033(9)
C9' 0.0192(12) 0.0259(12) 0.0193(10) -0.0036(9) 0.0097(9) -0.0010(9)
C10' 0.0224(12) 0.0230(11) 0.0207(11) -0.0008(9) 0.0113(9) -0.0011(9)
C11' 0.0292(14) 0.0280(13) 0.0335(13) -0.0025(11) 0.0143(11) 0.0049(11)
C12' 0.0363(15) 0.0232(12) 0.0306(12) 0.0061(10) 0.0155(11) 0.0020(11)
C13' 0.0390(15) 0.0296(13) 0.0406(14) -0.0014(11) 0.0279(13) 0.0022(11)
C14' 0.0281(14) 0.0330(14) 0.0409(14) -0.0072(11) 0.0186(12) 0.0017(11)
C15' 0.0297(14) 0.0285(13) 0.0232(11) 0.0025(10) 0.0120(10) -0.0022(10)
C16' 0.0280(13) 0.0270(12) 0.0263(12) 0.0024(10) 0.0151(10) 0.0000(10)
N1 0.0260(11) 0.0281(10) 0.0253(10) 0.0003(8) 0.0163(9) -0.0026(8)
N1' 0.0310(12) 0.0243(10) 0.0291(10) 0.0028(8) 0.0158(9) 0.0067(9)
O1 0.0308(9) 0.0224(8) 0.0366(9) 0.0045(7) 0.0246(8) 0.0051(7)
O2 0.0516(12) 0.0338(10) 0.0635(12) 0.0051(9) 0.0472(11) 0.0117(9)
O3 0.0367(11) 0.0491(11) 0.0264(9) -0.0057(8) 0.0192(8) -0.0044(9)
O4 0.0396(11) 0.0270(9) 0.0402(10) 0.0074(8) 0.0260(9) 0.0050(8)
O1' 0.0252(9) 0.0253(8) 0.0278(8) 0.0049(7) 0.0170(7) 0.0050(7)
O2' 0.0340(10) 0.0393(10) 0.0403(10) 0.0109(8) 0.0268(9) 0.0131(8)
O3' 0.0316(11) 0.0379(10) 0.0415(10) 0.0047(8) 0.0069(9) 0.0083(8)
O4' 0.0714(14) 0.0294(10) 0.0509(11) 0.0139(9) 0.0465(11) 0.0140(9)
S1 0.0259(3) 0.0301(3) 0.0238(3) 0.0021(2) 0.0154(2) 0.0001(3)
S1' 0.0347(4) 0.0260(3) 0.0279(3) 0.0055(3) 0.0175(3) 0.0075(3)

loop_
_atom_type_symbol
_atom_type_description
_atom_type_scat_dispersion_real
_atom_type_scat_dispersion_imag
_atom_type_scat_source
C C 0.0033 0.0016 'International Tables Vol C Tables 4.2.6.8 and 6.1.1.4'
H H 0.0000 0.0000 'International Tables Vol C Tables 4.2.6.8 and 6.1.1.4'
N N 0.0061 0.0033 'International Tables Vol C Tables 4.2.6.8 and 6.1.1.4'
O O 0.0106 0.0060 'International Tables Vol C Tables 4.2.6.8 and 6.1.1.4'
S S 0.1246 0.1234 'International Tables Vol C Tables 4.2.6.8 and 6.1.1.4'

loop_
_geom_angle_atom_site_label_1
_geom_angle_atom_site_label_2
_geom_angle_atom_site_label_3
_geom_angle
S1 C1 H1D 109.5
S1 C1 H1E 109.5
H1D C1 H1E 109.5
S1 C1 H1F 109.5
H1D C1 H1F 109.5
H1E C1 H1F 109.5
O2 C2 O1 116.8(2)
O2 C2 C3 127.5(2)
O1 C2 C3 115.74(19)
C4 C3 C2 121.6(2)
C4 C3 S1 119.95(17)
C2 C3 S1 118.43(16)
C3 C4 C10 121.2(2)
C3 C4 H4 119.4
C10 C4 H4 119.4
C6 C5 C10 122.6(2)
C6 C5 H5 118.7
C10 C5 H5 118.7
C5 C6 C7 119.1(2)
C5 C6 C13 122.6(2)
C7 C6 C13 118.27(19)
N1 C7 C8 120.5(2)
N1 C7 C6 119.57(19)
C8 C7 C6 119.93(19)
C9 C8 C7 117.81(19)
C9 C8 C16 122.2(2)
C7 C8 C16 119.91(19)
C8 C9 O1 116.45(19)
C8 C9 C10 123.79(19)
O1 C9 C10 119.76(18)
C4 C10 C5 125.0(2)
C4 C10 C9 118.29(19)
C5 C10 C9 116.70(19)
N1 C11 C14 112.70(19)
N1 C11 H11A 109.1
C14 C11 H11A 109.1
N1 C11 H11B 109.1
C14 C11 H11B 109.1
H11A C11 H11B 107.8
N1 C12 C15 111.67(18)
N1 C12 H12B 109.3
C15 C12 H12B 109.3
N1 C12 H12A 109.3
C15 C12 H12A 109.3
H12B C12 H12A 107.9
C6 C13 C14 109.6(2)
C6 C13 H13B 109.8
C14 C13 H13B 109.8
C6 C13 H13A 109.8
C14 C13 H13A 109.8
H13B C13 H13A 108.2
C11 C14 C13 109.59(19)
C11 C14 H14A 109.8
C13 C14 H14A 109.8
C11 C14 H14B 109.8
C13 C14 H14B 109.8
H14A C14 H14B 108.2
C12 C15 C16 109.92(19)
C12 C15 H15B 109.7
C16 C15 H15B 109.7
C12 C15 H15A 109.7
C16 C15 H15A 109.7
H15B C15 H15A 108.2
C8 C16 C15 108.41(19)
C8 C16 H16A 110.0
C15 C16 H16A 110.0
C8 C16 H16B 110.0
C15 C16 H16B 110.0
H16A C16 H16B 108.4
S1' C1' H1A 109.5
S1' C1' H1B 109.5
H1A C1' H1B 109.5
S1' C1' H1C 109.5
H1A C1' H1C 109.5
H1B C1' H1C 109.5
O2' C2' O1' 116.34(19)
O2' C2' C3' 127.4(2)
O1' C2' C3' 116.25(19)
C4' C3' C2' 121.7(2)
C4' C3' S1' 120.21(17)
C2' C3' S1' 117.92(17)
C3' C4' C10' 120.7(2)
C3' C4' H4' 119.7
C10' C4' H4' 119.7
C6' C5' C10' 121.9(2)
C6' C5' H5' 119.1
C10' C5' H5' 119.1
C5' C6' C7' 119.5(2)
C5' C6' C13' 121.2(2)
C7' C6' C13' 119.3(2)
N1' C7' C8' 119.8(2)
N1' C7' C6' 120.1(2)
C8' C7' C6' 120.0(2)
C9' C8' C7' 117.46(19)
C9' C8' C16' 120.99(19)
C7' C8' C16' 121.54(19)
C8' C9' O1' 116.14(18)
C8' C9' C10' 123.8(2)
O1' C9' C10' 120.02(19)
C9' C10' C5' 117.3(2)
C9' C10' C4' 118.5(2)
C5' C10' C4' 124.2(2)
N1' C11' C14' 111.19(19)
N1' C11' H11C 109.4
C14' C11' H11C 109.4
N1' C11' H11D 109.4
C14' C11' H11D 109.4
H11C C11' H11D 108.0
N1' C12' C15' 111.12(18)
N1' C12' H12D 109.4
C15' C12' H12D 109.4
N1' C12' H12C 109.4
C15' C12' H12C 109.4
H12D C12' H12C 108.0
C6' C13' C14' 109.91(19)
C6' C13' H13D 109.7
C14' C13' H13D 109.7
C6' C13' H13C 109.7
C14' C13' H13C 109.7
H13D C13' H13C 108.2
C11' C14' C13' 109.1(2)
C11' C14' H14C 109.9
C13' C14' H14C 109.9
C11' C14' H14D 109.9
C13' C14' H14D 109.9
H14C C14' H14D 108.3
C12' C15' C16' 110.10(19)
C12' C15' H15D 109.6
C16' C15' H15D 109.6
C12' C15' H15C 109.6
C16' C15' H15C 109.6
H15D C15' H15C 108.2
C8' C16' C15' 110.87(19)
C8' C16' H16C 109.5
C15' C16' H16C 109.5
C8' C16' H16D 109.5
C15' C16' H16D 109.5
H16C C16' H16D 108.1
C7 N1 C12 122.19(18)
C7 N1 C11 123.35(19)
C12 N1 C11 114.26(18)
C7' N1' C12' 120.85(19)
C7' N1' C11' 122.16(19)
C12' N1' C11' 116.29(18)
C9 O1 C2 123.40(17)
C9' O1' C2' 122.85(17)
O3 S1 O4 117.60(11)
O3 S1 C1 108.22(11)
O4 S1 C1 108.76(12)
O3 S1 C3 109.15(11)
O4 S1 C3 106.50(10)
C1 S1 C3 106.03(11)
O3' S1' O4' 118.28(12)
O3' S1' C1' 108.28(12)
O4' S1' C1' 108.32(12)
O3' S1' C3' 108.19(11)
O4' S1' C3' 106.61(11)
C1' S1' C3' 106.60(12)

loop_
_geom_bond_atom_site_label_1
_geom_bond_atom_site_label_2
_geom_bond_distance
C6 C7 1.441(3)
C7 C8 1.420(3)
C8 C9 1.378(3)
C9 C10 1.411(3)
C5 C10 1.410(3)
C5 C6 1.364(3)
C9 O1 1.384(2)
C2 O1 1.390(3)
C2 C3 1.442(3)
C3 C4 1.368(3)
C4 C10 1.404(3)
C2 O2 1.203(3)
C7 N1 1.355(3)
C6' C7' 1.437(3)
C7' C8' 1.415(3)
C8' C9' 1.381(3)
C9' C10' 1.402(3)
C5' C10' 1.405(3)
C5' C6' 1.366(3)
C9' O1' 1.385(2)
C2' O1' 1.385(3)
C2' C3' 1.438(3)
C3' C4' 1.363(3)
C4' C10' 1.412(3)
C2' O2' 1.211(3)
C7' N1' 1.364(3)
C1 S1 1.756(3)
C1 H1D 0.9800
C1 H1E 0.9800
C1 H1F 0.9800
C3 S1 1.757(2)
C4 H4 0.9500
C5 H5 0.9500
C6 C7 1.441(3)
C6 C13 1.506(3)
C8 C16 1.510(3)
C11 N1 1.469(3)
C11 C14 1.510(3)
C11 H11A 0.9900
C11 H11B 0.9900
C12 N1 1.465(3)
C12 C15 1.508(3)
C12 H12B 0.9900
C12 H12A 0.9900
C13 C14 1.520(3)
C13 H13B 0.9900
C13 H13A 0.9900
C14 H14A 0.9900
C14 H14B 0.9900
C15 C16 1.523(3)
C15 H15B 0.9900
C15 H15A 0.9900
C16 H16A 0.9900
C16 H16B 0.9900
C1' S1' 1.757(2)
C1' H1A 0.9800
C1' H1B 0.9800
C1' H1C 0.9800
C3' S1' 1.763(2)
C4' H4' 0.9500
C5' H5' 0.9500
C6' C13' 1.512(3)
C8' C16' 1.510(3)
C11' N1' 1.469(3)
C11' C14' 1.509(3)
C11' H11C 0.9900
C11' H11D 0.9900
C12' N1' 1.462(3)
C12' C15' 1.512(3)
C12' H12D 0.9900
C12' H12C 0.9900
C13' C14' 1.523(3)
C13' H13D 0.9900
C13' H13C 0.9900
C14' H14C 0.9900
C14' H14D 0.9900
C15' C16' 1.515(3)
C15' H15D 0.9900
C15' H15C 0.9900
C16' H16C 0.9900
C16' H16D 0.9900
O3 S1 1.4338(17)
O4 S1 1.4455(17)
O3' S1' 1.4365(19)
O4' S1' 1.4387(17)

loop_
_geom_torsion_atom_site_label_1
_geom_torsion_atom_site_label_2
_geom_torsion_atom_site_label_3
_geom_torsion_atom_site_label_4
_geom_torsion
C6 C7 N1 C11 -12.8(3)
C8 C7 N1 C12 -5.8(3)
C6' C7' N1' C11' 1.3(3)
C8' C7' N1' C12' -9.6(3)
O2 C2 C3 C4 179.8(2)
O1 C2 C3 C4 -1.3(3)
O2 C2 C3 S1 2.8(4)
O1 C2 C3 S1 -178.25(16)
C2 C3 C4 C10 -0.5(3)
S1 C3 C4 C10 176.42(17)
C10 C5 C6 C7 1.6(3)
C10 C5 C6 C13 -178.9(2)
C5 C6 C7 N1 180.0(2)
C13 C6 C7 N1 0.5(3)
C5 C6 C7 C8 -1.5(3)
C13 C6 C7 C8 179.1(2)
N1 C7 C8 C9 178.4(2)
C6 C7 C8 C9 -0.1(3)
N1 C7 C8 C16 0.7(3)
C6 C7 C8 C16 -177.8(2)
C7 C8 C9 O1 -178.91(19)
C16 C8 C9 O1 -1.3(3)
C7 C8 C9 C10 1.6(3)
C16 C8 C9 C10 179.2(2)
C3 C4 C10 C5 -178.2(2)
C3 C4 C10 C9 1.5(3)
C6 C5 C10 C4 179.5(2)
C6 C5 C10 C9 -0.2(3)
C8 C9 C10 C4 178.8(2)
O1 C9 C10 C4 -0.7(3)
C8 C9 C10 C5 -1.5(3)
O1 C9 C10 C5 179.05(19)
C5 C6 C13 C14 -144.4(2)
C7 C6 C13 C14 35.1(3)
N1 C11 C14 C13 48.1(3)
C6 C13 C14 C11 -58.4(3)
N1 C12 C15 C16 53.9(3)
C9 C8 C16 C15 -146.8(2)
C7 C8 C16 C15 30.8(3)
C12 C15 C16 C8 -57.0(2)
O2' C2' C3' C4' -176.6(2)
O1' C2' C3' C4' 3.1(3)
O2' C2' C3' S1' 8.6(3)
O1' C2' C3' S1' -171.66(15)
C2' C3' C4' C10' -2.1(3)
S1' C3' C4' C10' 172.55(17)
C10' C5' C6' C7' 1.6(3)
C10' C5' C6' C13' -179.9(2)
C5' C6' C7' N1' 176.5(2)
C13' C6' C7' N1' -2.0(3)
C5' C6' C7' C8' -2.5(3)
C13' C6' C7' C8' 179.0(2)
N1' C7' C8' C9' -177.7(2)
C6' C7' C8' C9' 1.3(3)
N1' C7' C8' C16' 1.5(3)
C6' C7' C8' C16' -179.5(2)
C7' C8' C9' O1' 179.32(18)
C16' C8' C9' O1' 0.1(3)
C7' C8' C9' C10' 0.8(3)
C16' C8' C9' C10' -178.4(2)
C8' C9' C10' C5' -1.6(3)
O1' C9' C10' C5' 179.90(19)
C8' C9' C10' C4' 177.8(2)
O1' C9' C10' C4' -0.7(3)
C6' C5' C10' C9' 0.3(3)
C6' C5' C10' C4' -179.0(2)
C3' C4' C10' C9' 0.8(3)
C3' C4' C10' C5' -179.8(2)
C5' C6' C13' C14' -148.4(2)
C7' C6' C13' C14' 30.1(3)
N1' C11' C14' C13' 56.4(3)
C6' C13' C14' C11' -56.5(3)
N1' C12' C15' C16' -57.2(3)
C9' C8' C16' C15' 156.9(2)
C7' C8' C16' C15' -22.2(3)
C12' C15' C16' C8' 48.9(3)
C8 C7 N1 C12 -5.8(3)
C6 C7 N1 C12 172.7(2)
C8 C7 N1 C11 168.7(2)
C6 C7 N1 C11 -12.8(3)
C15 C12 N1 C7 -22.2(3)
C15 C12 N1 C11 162.8(2)
C14 C11 N1 C7 -12.7(3)
C14 C11 N1 C12 162.1(2)
C6' C7' N1' C12' 171.4(2)
C8' C7' N1' C11' -179.7(2)
C15' C12' N1' C7' 37.9(3)
C15' C12' N1' C11' -151.4(2)
C14' C11' N1' C7' -29.3(3)
C14' C11' N1' C12' 160.1(2)
C8 C9 O1 C2 179.3(2)
C10 C9 O1 C2 -1.2(3)
O2 C2 O1 C9 -178.8(2)
C3 C2 O1 C9 2.1(3)
C8' C9' O1' C2' -176.68(19)
C10' C9' O1' C2' 1.9(3)
O2' C2' O1' C9' 176.7(2)
C3' C2' O1' C9' -3.0(3)
C4 C3 S1 O3 -122.59(19)
C2 C3 S1 O3 54.5(2)
C4 C3 S1 O4 5.3(2)
C2 C3 S1 O4 -177.65(18)
C4 C3 S1 C1 121.0(2)
C2 C3 S1 C1 -61.9(2)
C4' C3' S1' O3' -122.2(2)
C2' C3' S1' O3' 52.6(2)
C4' C3' S1' O4' 6.0(2)
C2' C3' S1' O4' -179.19(18)
C4' C3' S1' C1' 121.5(2)
C2' C3' S1' C1' -63.6(2)

loop_
_cod_related_entry_id
_cod_related_entry_code
_cod_related_entry_database
1 30651781 ChemSpider
